data_2238153
loop_
_publ_author_name
'Kandri Rodi, Youssef'
'Haoudi, Amal'
'Capet, Fr\'ed\'eric'
'Mazzah, Ahmed'
'Essassi, El Mokhtar'
'El Ammari, Lahcen'

_publ_section_title
;
 6-Bromo-1,3-bis[(1,3-dioxolan-2-yl)methyl]-1<i>H</i>-imidazo[4,5-<i>b</i>]pyridin-2(3<i>H</i>)-one
;
_journal_coeditor_code FJ2631
_journal_issue 7
_journal_name_full 'Acta Crystallographica Section E'
_journal_page_first o1029
_journal_page_last o1030
_journal_paper_doi 10.1107/S1600536813014591
_journal_volume 69
_journal_year 2013
_chemical_formula_iupac 'C14 H16 Br N3 O5'
_chemical_formula_moiety 'C14 H16 Br N3 O5'
_chemical_formula_sum 'C14 H16 Br N3 O5'
_chemical_formula_weight 386.21
_chemical_melting_point 446
_chemical_name_systematic
6-Bromo-1,3-bis[(1,3-dioxolan-2-yl)methyl]-1<i>H</i>-imidazo[4,5-<i>b</i>]pyridin-2(3<i>H</i>)-one
_space_group_IT_number 14
_symmetry_cell_setting monoclinic
_symmetry_space_group_name_Hall '-P 2yn'
_symmetry_space_group_name_H-M 'P 1 21/n 1'
_atom_sites_solution_hydrogens difmap
_atom_sites_solution_primary direct
_atom_sites_solution_secondary difmap
_audit_creation_method SHELXL-97
_cell_angle_alpha 90.00
_cell_angle_beta 97.009(2)
_cell_angle_gamma 90.00
_cell_formula_units_Z 4
_cell_length_a 5.11440(10)
_cell_length_b 17.8029(4)
_cell_length_c 16.5365(5)
_cell_measurement_reflns_used 4379
_cell_measurement_temperature 296(2)
_cell_measurement_theta_max 25.45
_cell_measurement_theta_min 2.29
_cell_volume 1494.42(6)
_computing_cell_refinement 'APEX2 (Bruker, 2009)'
_computing_data_collection 'APEX2 (Bruker, 2009)'
_computing_data_reduction 'SAINT (Bruker, 2009)'
_computing_molecular_graphics 'ORTEP-3 for Windows (Farrugia, 2012)'
_computing_publication_material 'PLATON (Spek, 2009) and publCIF (Westrip, 2010)'
_computing_structure_refinement 'SHELXL97 (Sheldrick, 2008)'
_computing_structure_solution 'SHELXS97 (Sheldrick, 2008)'
_diffrn_ambient_temperature 296(2)
_diffrn_measured_fraction_theta_full 0.999
_diffrn_measured_fraction_theta_max 0.999
_diffrn_measurement_device_type 'Bruker APEXII CCD'
_diffrn_measurement_method '\f and \w scans'
_diffrn_radiation_monochromator graphite
_diffrn_radiation_source 'microfocus source'
_diffrn_radiation_type MoK\a
_diffrn_radiation_wavelength 0.71073
_diffrn_reflns_av_R_equivalents 0.0270
_diffrn_reflns_av_sigmaI/netI 0.0269
_diffrn_reflns_limit_h_max 5
_diffrn_reflns_limit_h_min -6
_diffrn_reflns_limit_k_max 23
_diffrn_reflns_limit_k_min -23
_diffrn_reflns_limit_l_max 20
_diffrn_reflns_limit_l_min -21
_diffrn_reflns_number 13392
_diffrn_reflns_theta_full 27.45
_diffrn_reflns_theta_max 27.45
_diffrn_reflns_theta_min 1.69
_exptl_absorpt_coefficient_mu 2.782
_exptl_absorpt_correction_T_max 0.9362
_exptl_absorpt_correction_T_min 0.6740
_exptl_absorpt_correction_type multi-scan
_exptl_absorpt_process_details '(SADABS; Bruker, 2009)'
_exptl_crystal_colour white
_exptl_crystal_density_diffrn 1.717
_exptl_crystal_density_method 'not measured'
_exptl_crystal_description needle
_exptl_crystal_F_000 784
_exptl_crystal_size_max 0.15
_exptl_crystal_size_mid 0.07
_exptl_crystal_size_min 0.02
_refine_diff_density_max 0.452
_refine_diff_density_min -0.266
_refine_ls_extinction_method none
_refine_ls_goodness_of_fit_ref 1.019
_refine_ls_hydrogen_treatment constr
_refine_ls_matrix_type full
_refine_ls_number_parameters 208
_refine_ls_number_reflns 3421
_refine_ls_number_restraints 0
_refine_ls_restrained_S_all 1.019
_refine_ls_R_factor_all 0.0508
_refine_ls_R_factor_gt 0.0346
_refine_ls_shift/su_max 0.010
_refine_ls_shift/su_mean 0.001
_refine_ls_structure_factor_coef Fsqd
_refine_ls_weighting_details 'calc w=1/[\s^2^(Fo^2^)+(0.0418P)^2^+0.7351P] where P=(Fo^2^+2Fc^2^)/3'
_refine_ls_weighting_scheme calc
_refine_ls_wR_factor_gt 0.0825
_refine_ls_wR_factor_ref 0.0888
_reflns_number_gt 2632
_reflns_number_total 3421
_reflns_threshold_expression I>2sigma(I)
_cod_data_source_file fj2631.cif
_cod_data_source_block I
_cod_original_sg_symbol_H-M 'P 21/n'
_cod_database_code 2238153
_cod_database_fobs_code 2238153

loop_
_symmetry_equiv_pos_as_xyz
'x, y, z'
'-x+1/2, y+1/2, -z+1/2'
'-x, -y, -z'
'x-1/2, -y-1/2, z-1/2'

loop_
_atom_site_type_symbol
_atom_site_label
_atom_site_fract_x
_atom_site_fract_y
_atom_site_fract_z
_atom_site_U_iso_or_equiv
_atom_site_adp_type
_atom_site_calc_flag
_atom_site_refinement_flags
_atom_site_occupancy
_atom_site_symmetry_multiplicity
Br Br1 1.05083(6) 0.395344(15) 0.301591(18) 0.05380(12) Uani d . 1 1
C C1 0.8031(5) 0.32618(13) 0.33438(15) 0.0401(5) Uani d . 1 1
C C2 0.7746(5) 0.32059(13) 0.41724(15) 0.0412(5) Uani d . 1 1
H H2 0.8760 0.3485 0.4570 0.049 Uiso calc R 1 1
C C3 0.5856(5) 0.27082(12) 0.43522(14) 0.0371(5) Uani d . 1 1
C C4 0.4416(5) 0.23061(12) 0.37221(14) 0.0360(5) Uani d . 1 1
C C5 0.6557(5) 0.28362(13) 0.27657(15) 0.0419(6) Uani d . 1 1
H H5 0.6855 0.2890 0.2225 0.050 Uiso calc R 1 1
C C6 0.2946(5) 0.19654(13) 0.49010(15) 0.0411(6) Uani d . 1 1
C C7 0.6085(5) 0.26864(15) 0.58864(15) 0.0465(6) Uani d . 1 1
H H7A 0.7984 0.2710 0.5898 0.056 Uiso calc R 1 1
H H7B 0.5692 0.2289 0.6254 0.056 Uiso calc R 1 1
C C8 0.5135(5) 0.34154(15) 0.61902(15) 0.0444(6) Uani d . 1 1
H H8 0.6117 0.3526 0.6723 0.053 Uiso calc R 1 1
C C9 0.3556(7) 0.45586(17) 0.5782(2) 0.0689(9) Uani d . 1 1
H H9A 0.2573 0.4709 0.5269 0.083 Uiso calc R 1 1
H H9B 0.4373 0.5000 0.6049 0.083 Uiso calc R 1 1
C C10 0.1799(6) 0.41836(17) 0.6312(2) 0.0583(7) Uani d . 1 1
H H10A 0.2136 0.4365 0.6868 0.070 Uiso calc R 1 1
H H10B -0.0039 0.4269 0.6111 0.070 Uiso calc R 1 1
C C11 0.0926(5) 0.13044(14) 0.36364(16) 0.0432(6) Uani d . 1 1
H H11A -0.0073 0.1535 0.3165 0.052 Uiso calc R 1 1
H H11B -0.0310 0.1123 0.3992 0.052 Uiso calc R 1 1
C C12 0.2506(5) 0.06459(13) 0.33618(16) 0.0444(6) Uani d . 1 1
H H12 0.3725 0.0829 0.2993 0.053 Uiso calc R 1 1
C C13 0.2579(7) -0.03685(19) 0.4183(2) 0.0718(10) Uani d . 1 1
H H13A 0.1987 -0.0342 0.4718 0.086 Uiso calc R 1 1
H H13B 0.3727 -0.0801 0.4169 0.086 Uiso calc R 1 1
C C14 0.0312(6) -0.04352(16) 0.35507(17) 0.0545(7) Uani d . 1 1
H H14A 0.0209 -0.0936 0.3318 0.065 Uiso calc R 1 1
H H14B -0.1320 -0.0327 0.3771 0.065 Uiso calc R 1 1
N N1 0.4701(4) 0.23447(11) 0.29392(12) 0.0411(5) Uani d . 1 1
N N2 0.4931(4) 0.24938(11) 0.50679(12) 0.0406(5) Uani d . 1 1
N N3 0.2652(4) 0.18604(10) 0.40653(12) 0.0395(5) Uani d . 1 1
O O1 0.1709(4) 0.16624(10) 0.53895(11) 0.0539(5) Uani d . 1 1
O O2 0.5490(4) 0.40116(10) 0.56540(12) 0.0518(5) Uani d . 1 1
O O3 0.2459(4) 0.34071(11) 0.62657(12) 0.0572(5) Uani d . 1 1
O O4 0.3926(4) 0.02910(10) 0.40233(13) 0.0639(6) Uani d . 1 1
O O5 0.0812(4) 0.01107(10) 0.29556(11) 0.0549(5) Uani d . 1 1

loop_
_atom_site_aniso_label
_atom_site_aniso_U_11
_atom_site_aniso_U_22
_atom_site_aniso_U_33
_atom_site_aniso_U_12
_atom_site_aniso_U_13
_atom_site_aniso_U_23
Br1 0.04950(18) 0.04746(16) 0.0682(2) -0.00250(12) 0.02211(14) 0.00902(13)
C1 0.0395(13) 0.0352(12) 0.0480(14) 0.0052(10) 0.0156(11) 0.0052(10)
C2 0.0402(13) 0.0381(12) 0.0456(14) -0.0001(10) 0.0061(11) -0.0009(10)
C3 0.0411(13) 0.0345(11) 0.0371(12) 0.0033(10) 0.0110(10) 0.0028(9)
C4 0.0382(13) 0.0285(10) 0.0421(13) 0.0040(9) 0.0083(10) 0.0012(9)
C5 0.0507(15) 0.0361(12) 0.0413(13) 0.0077(11) 0.0154(11) 0.0031(10)
C6 0.0449(14) 0.0343(12) 0.0451(14) 0.0067(10) 0.0096(11) 0.0049(10)
C7 0.0487(15) 0.0517(14) 0.0390(13) 0.0017(12) 0.0047(11) 0.0042(11)
C8 0.0449(15) 0.0550(15) 0.0328(13) -0.0039(12) 0.0031(11) -0.0012(11)
C9 0.063(2) 0.0536(17) 0.092(2) 0.0057(15) 0.0180(18) 0.0063(16)
C10 0.0472(16) 0.0575(16) 0.071(2) -0.0025(13) 0.0103(14) -0.0145(15)
C11 0.0407(14) 0.0414(12) 0.0466(14) -0.0022(11) 0.0016(11) 0.0035(11)
C12 0.0479(15) 0.0362(12) 0.0474(14) -0.0016(11) -0.0010(12) 0.0002(11)
C13 0.080(2) 0.065(2) 0.066(2) -0.0116(17) -0.0120(18) 0.0195(16)
C14 0.0622(18) 0.0474(15) 0.0531(17) -0.0086(13) 0.0031(14) 0.0015(12)
N1 0.0492(12) 0.0361(10) 0.0391(11) 0.0042(9) 0.0094(9) 0.0013(8)
N2 0.0464(12) 0.0389(10) 0.0377(11) -0.0022(9) 0.0093(9) 0.0011(9)
N3 0.0444(12) 0.0328(10) 0.0428(11) -0.0015(9) 0.0110(9) 0.0006(8)
O1 0.0597(12) 0.0524(11) 0.0531(11) -0.0068(9) 0.0206(9) 0.0100(9)
O2 0.0510(11) 0.0498(10) 0.0568(11) -0.0021(8) 0.0158(9) 0.0048(9)
O3 0.0526(12) 0.0514(11) 0.0719(13) -0.0062(9) 0.0248(10) -0.0048(9)
O4 0.0615(13) 0.0453(10) 0.0764(14) 0.0050(9) -0.0258(11) 0.0006(10)
O5 0.0716(14) 0.0457(10) 0.0431(10) -0.0086(9) -0.0105(9) -0.0016(8)

loop_
_atom_type_symbol
_atom_type_description
_atom_type_scat_dispersion_real
_atom_type_scat_dispersion_imag
_atom_type_scat_source
C C 0.0033 0.0016 'International Tables Vol C Tables 4.2.6.8 and 6.1.1.4'
H H 0.0000 0.0000 'International Tables Vol C Tables 4.2.6.8 and 6.1.1.4'
N N 0.0061 0.0033 'International Tables Vol C Tables 4.2.6.8 and 6.1.1.4'
O O 0.0106 0.0060 'International Tables Vol C Tables 4.2.6.8 and 6.1.1.4'
Br Br -0.2901 2.4595 'International Tables Vol C Tables 4.2.6.8 and 6.1.1.4'

loop_
_geom_angle_atom_site_label_1
_geom_angle_atom_site_label_2
_geom_angle_atom_site_label_3
_geom_angle
C5 C1 C2 121.9(2)
C5 C1 Br1 119.34(18)
C2 C1 Br1 118.71(19)
C3 C2 C1 114.8(2)
C3 C2 H2 122.6
C1 C2 H2 122.6
C2 C3 N2 133.6(2)
C2 C3 C4 119.4(2)
N2 C3 C4 107.0(2)
N1 C4 N3 126.2(2)
N1 C4 C3 126.3(2)
N3 C4 C3 107.5(2)
N1 C5 C1 123.5(2)
N1 C5 H5 118.2
C1 C5 H5 118.2
O1 C6 N3 127.1(2)
O1 C6 N2 126.8(2)
N3 C6 N2 106.1(2)
N2 C7 C8 114.0(2)
N2 C7 H7A 108.7
C8 C7 H7A 108.7
N2 C7 H7B 108.7
C8 C7 H7B 108.7
H7A C7 H7B 107.6
O3 C8 O2 105.6(2)
O3 C8 C7 112.7(2)
O2 C8 C7 111.7(2)
O3 C8 H8 108.9
O2 C8 H8 108.9
C7 C8 H8 108.9
O2 C9 C10 105.2(2)
O2 C9 H9A 110.7
C10 C9 H9A 110.7
O2 C9 H9B 110.7
C10 C9 H9B 110.7
H9A C9 H9B 108.8
O3 C10 C9 103.8(2)
O3 C10 H10A 111.0
C9 C10 H10A 111.0
O3 C10 H10B 111.0
C9 C10 H10B 111.0
H10A C10 H10B 109.0
N3 C11 C12 110.9(2)
N3 C11 H11A 109.5
C12 C11 H11A 109.5
N3 C11 H11B 109.5
C12 C11 H11B 109.5
H11A C11 H11B 108.0
O4 C12 O5 107.53(19)
O4 C12 C11 111.1(2)
O5 C12 C11 110.3(2)
O4 C12 H12 109.3
O5 C12 H12 109.3
C11 C12 H12 109.3
O4 C13 C14 107.2(2)
O4 C13 H13A 110.3
C14 C13 H13A 110.3
O4 C13 H13B 110.3
C14 C13 H13B 110.3
H13A C13 H13B 108.5
O5 C14 C13 104.1(2)
O5 C14 H14A 110.9
C13 C14 H14A 110.9
O5 C14 H14B 110.9
C13 C14 H14B 110.9
H14A C14 H14B 109.0
C4 N1 C5 114.0(2)
C3 N2 C6 109.6(2)
C3 N2 C7 126.3(2)
C6 N2 C7 123.4(2)
C4 N3 C6 109.7(2)
C4 N3 C11 125.6(2)
C6 N3 C11 124.4(2)
C8 O2 C9 106.0(2)
C8 O3 C10 103.7(2)
C12 O4 C13 107.9(2)
C12 O5 C14 106.51(19)

loop_
_geom_bond_atom_site_label_1
_geom_bond_atom_site_label_2
_geom_bond_distance
Br1 C1 1.893(2)
C1 C5 1.371(4)
C1 C2 1.399(3)
C2 C3 1.370(3)
C2 H2 0.9300
C3 N2 1.381(3)
C3 C4 1.398(3)
C4 N1 1.322(3)
C4 N3 1.375(3)
C5 N1 1.347(3)
C5 H5 0.9300
C6 O1 1.212(3)
C6 N3 1.385(3)
C6 N2 1.387(3)
C7 N2 1.450(3)
C7 C8 1.494(4)
C7 H7A 0.9700
C7 H7B 0.9700
C8 O3 1.389(3)
C8 O2 1.409(3)
C8 H8 0.9800
C9 O2 1.422(4)
C9 C10 1.488(4)
C9 H9A 0.9700
C9 H9B 0.9700
C10 O3 1.427(3)
C10 H10A 0.9700
C10 H10B 0.9700
C11 N3 1.452(3)
C11 C12 1.524(4)
C11 H11A 0.9700
C11 H11B 0.9700
C12 O4 1.389(3)
C12 O5 1.403(3)
C12 H12 0.9800
C13 O4 1.403(4)
C13 C14 1.469(4)
C13 H13A 0.9700
C13 H13B 0.9700
C14 O5 1.428(3)
C14 H14A 0.9700
C14 H14B 0.9700

loop_
_geom_hbond_atom_site_label_D
_geom_hbond_atom_site_label_H
_geom_hbond_atom_site_label_A
_geom_hbond_site_symmetry_A
_geom_hbond_distance_DH
_geom_hbond_distance_HA
_geom_hbond_distance_DA
_geom_hbond_angle_DHA
C10 H10B O2 1_455 0.97 2.36 3.291(4) 160

loop_
_geom_torsion_atom_site_label_1
_geom_torsion_atom_site_label_2
_geom_torsion_atom_site_label_3
_geom_torsion_atom_site_label_4
_geom_torsion
C5 C1 C2 C3 -1.3(3)
Br1 C1 C2 C3 178.13(17)
C1 C2 C3 N2 -179.0(2)
C1 C2 C3 C4 0.3(3)
C2 C3 C4 N1 1.0(4)
N2 C3 C4 N1 -179.6(2)
C2 C3 C4 N3 -179.2(2)
N2 C3 C4 N3 0.2(3)
C2 C1 C5 N1 1.3(4)
Br1 C1 C5 N1 -178.18(18)
N2 C7 C8 O3 64.1(3)
N2 C7 C8 O2 -54.6(3)
O2 C9 C10 O3 -14.6(3)
N3 C11 C12 O4 60.3(3)
N3 C11 C12 O5 179.4(2)
O4 C13 C14 O5 12.2(4)
N3 C4 N1 C5 179.2(2)
C3 C4 N1 C5 -1.1(3)
C1 C5 N1 C4 0.0(3)
C2 C3 N2 C6 179.4(3)
C4 C3 N2 C6 0.1(3)
C2 C3 N2 C7 -9.8(4)
C4 C3 N2 C7 170.9(2)
O1 C6 N2 C3 -179.8(2)
N3 C6 N2 C3 -0.3(3)
O1 C6 N2 C7 9.1(4)
N3 C6 N2 C7 -171.4(2)
C8 C7 N2 C3 87.4(3)
C8 C7 N2 C6 -103.0(3)
N1 C4 N3 C6 179.4(2)
C3 C4 N3 C6 -0.4(3)
N1 C4 N3 C11 5.4(4)
C3 C4 N3 C11 -174.4(2)
O1 C6 N3 C4 179.9(2)
N2 C6 N3 C4 0.4(3)
O1 C6 N3 C11 -6.0(4)
N2 C6 N3 C11 174.6(2)
C12 C11 N3 C4 68.0(3)
C12 C11 N3 C6 -105.2(3)
O3 C8 O2 C9 31.3(3)
C7 C8 O2 C9 154.1(2)
C10 C9 O2 C8 -9.6(3)
O2 C8 O3 C10 -40.7(3)
C7 C8 O3 C10 -162.9(2)
C9 C10 O3 C8 33.5(3)
O5 C12 O4 C13 -18.7(3)
C11 C12 O4 C13 102.1(3)
C14 C13 O4 C12 3.6(4)
O4 C12 O5 C14 26.6(3)
C11 C12 O5 C14 -94.7(2)
C13 C14 O5 C12 -23.4(3)
